data_7221947
loop_
_publ_author_name
'Ming Guan'
'Hong Zheng'
'Zhaohui Huang'
'Bin Ma'
'Maxim S. Molokeev'
'Saifang Huang'
'Lefu Mei'

_publ_section_title
;
 Ca/Sr ratio dependent structure and up-conversion luminescence of
 (Ca1-xSrx)In2O4: Yb3+/Ho3+ phosphors
;
_journal_issue 73
_journal_name_full 'RSC Advances'
_journal_page_first 59403
_journal_page_last 59407
_journal_paper_doi 10.1039/C5RA08467A
_journal_volume 5
_journal_year 2015
_chemical_formula_moiety 'Ho0.02 In7.40 O16 Yb0.40, 4(Sr0.10), 3.6(Ca)'
_chemical_formula_sum 'Ca3.6 Ho0.02 In7.4 O16 Sr0.4 Yb0.4'
_chemical_formula_weight 1358.18
_space_group_IT_number 62
_symmetry_cell_setting orthorhombic
_symmetry_space_group_name_Hall '-P 2ac 2n'
_symmetry_space_group_name_H-M 'P n m a'
_cell_angle_alpha 90
_cell_angle_beta 90
_cell_angle_gamma 90
_cell_formula_units_Z 1
_cell_length_a 9.67494(49)
_cell_length_b 3.22534(17)
_cell_length_c 11.33068(50)
_cell_measurement_temperature 300
_cell_volume 353.57(3)
_diffrn_ambient_temperature 300
_diffrn_measurement_device_type
;
D8 ADVANCE Bruker
;
_diffrn_radiation_monochromator none
_diffrn_radiation_probe x-ray
_diffrn_radiation_type
;
 Cu K\a~1~~2~
;
_exptl_absorpt_coefficient_mu 113.159
_exptl_crystal_density_diffrn 6.379
_pd_char_colour
;
colourless
;
_pd_meas_2theta_range_inc 0.0160352
_pd_meas_2theta_range_max 120.004454
_pd_meas_2theta_range_min 5
_pd_meas_scan_method step
_pd_proc_ls_pref_orient_corr
;
no preferred orientation
;
_pd_proc_ls_profile_function PearsonVII
_pd_proc_ls_prof_R_factor 8.535
_pd_proc_ls_prof_wR_expected 6.139
_pd_proc_ls_prof_wR_factor 11.071
_pd_proc_number_of_points 7172
_pd_spec_mount_mode reflection
_refine_ls_goodness_of_fit_all 1.803
_refine_ls_R_I_factor 3.13
_refine_ls_shift/su_max 0.01000
_cod_data_source_file Ca0p9Sr0p1In2O4_0p005Ho_0p1Yb.cif
_cod_data_source_block a
_cod_original_cell_volume 353.574(30)
_cod_original_sg_symbol_Hall
;
-P 2ac 2n
;
_cod_original_sg_symbol_H-M Pnma
_cod_original_formula_sum
;
Ca3.60 Ho0.02 In7.40 O16 Sr0.40 Yb0.40
;
_cod_database_code 7221947
_cod_database_fobs_code 7221947

loop_
_symmetry_equiv_pos_as_xyz
'x, y, z'
'-x, -y, -z'
'-x, y+1/2, -z'
'-x+1/2, -y, z+1/2'
'-x+1/2, y+1/2, z+1/2'
'x, -y+1/2, z'
'x+1/2, -y+1/2, -z+1/2'
'x+1/2, y, -z+1/2'

loop_
_atom_site_label
_atom_site_type_symbol
_atom_site_fract_x
_atom_site_fract_y
_atom_site_fract_z
_atom_site_occupancy
_atom_site_B_iso_or_equiv
Ca Ca 0.24555(62) 0.25 0.64994(45) 0.9 0.50(11)
Sr Sr 0.24555(62) 0.25 0.64994(45) 0.1 0.50(11)
In1 In 0.08151(26) 0.25 0.39219(21) 0.925 0.500(78)
Yb1 Yb 0.08151(26) 0.25 0.39219(21) 0.05 0.500(78)
Ho1 Ho 0.08151(26) 0.25 0.39219(21) 0.0025 0.500(78)
In2 In 0.57077(25) 0.25 0.61344(21) 0.925 0.500(77)
Yb2 Yb 0.57077(25) 0.25 0.61344(21) 0.05 0.500(77)
Ho2 Ho 0.57077(25) 0.25 0.61344(21) 0.0025 0.500(77)
O1 O 0.2856(19) 0.25 0.3146(14) 1 0.50(19)
O2 O 0.1277(16) 0.75 0.5239(15) 1 0.50(19)
O3 O 0.0282(20) 0.75 0.2814(15) 1 0.50(19)
O4 O 0.4129(18) 0.75 0.5746(13) 1 0.50(19)

loop_
_diffrn_radiation_wavelength
_diffrn_radiation_wavelength_wt
1.5406 1.0000
1.5443 0.5000
